data_7023736
loop_
_publ_author_name
'Payne, Philippa R.'
'Thomson, Robert K.'
'Medeiros, Diane M.'
'Wan, Geoff'
'Schafer, Laurel L.'

_publ_section_title
;
 Synthesis, structure, and reactivity of tris(amidate) mono(amido) and
 tetrakis(amidate) complexes of group 4 transition metals.
;
_journal_issue 44
_journal_name_full 'Dalton transactions (Cambridge, England : 2003)'
_journal_page_first 15670
_journal_page_last 15677
_journal_paper_doi 10.1039/c3dt51868j
_journal_volume 42
_journal_year 2013
_chemical_formula_moiety 'C47 H48 N4 O3 Ti'
_chemical_formula_sum 'C47 H48 N4 O3 Ti'
_chemical_formula_weight 764.79
_chemical_name_common 'tris(N-(2,6-dimethylphenyl)benzamidate) mono(dimethylamido) titanium, 1'
_chemical_properties_physical 'air-sensitive, moisture-sensitive'
_space_group_IT_number 15
_symmetry_cell_setting monoclinic
_symmetry_Int_Tables_number 15
_symmetry_space_group_name_Hall '-C 2yc'
_symmetry_space_group_name_H-M 'C 1 2/c 1'
_atom_sites_solution_hydrogens geom
_atom_sites_solution_primary direct
_atom_sites_solution_secondary difmap
_audit_creation_method SHELXL-97
_cell_angle_alpha 90.00
_cell_angle_beta 90.418(2)
_cell_angle_gamma 90.00
_cell_formula_units_Z 8
_cell_length_a 24.942(3)
_cell_length_b 10.581(1)
_cell_length_c 31.085(3)
_cell_measurement_temperature 90(2)
_cell_measurement_theta_max 28.705
_cell_measurement_theta_min 2.190
_cell_volume 8203.5(15)
_computing_structure_refinement 'SHELXL-97 (Sheldrick, 2008)'
_diffrn_ambient_temperature 90(2)
_diffrn_measured_fraction_theta_full 0.998
_diffrn_measured_fraction_theta_max 0.998
_diffrn_measurement_device_type 'Bruker APEX DUO'
_diffrn_measurement_method 'area detector'
_diffrn_radiation_monochromator graphite
_diffrn_radiation_probe x-ray
_diffrn_radiation_type MoK\a
_diffrn_radiation_wavelength 0.71073
_diffrn_reflns_av_R_equivalents 0.0421
_diffrn_reflns_av_sigmaI/netI 0.0397
_diffrn_reflns_limit_h_max 33
_diffrn_reflns_limit_h_min -33
_diffrn_reflns_limit_k_max 14
_diffrn_reflns_limit_k_min -14
_diffrn_reflns_limit_l_max 42
_diffrn_reflns_limit_l_min -32
_diffrn_reflns_number 40442
_diffrn_reflns_theta_full 28.76
_diffrn_reflns_theta_max 28.76
_diffrn_reflns_theta_min 1.31
_diffrn_source 'fine-focus sealed tube'
_exptl_absorpt_coefficient_mu 0.254
_exptl_absorpt_correction_T_max 0.9656
_exptl_absorpt_correction_T_min 0.8662
_exptl_absorpt_correction_type multi-scan
_exptl_absorpt_process_details SADABS-2012/1
_exptl_crystal_colour Red
_exptl_crystal_density_diffrn 1.239
_exptl_crystal_density_method 'not measured'
_exptl_crystal_description Prism
_exptl_crystal_F_000 3232
_exptl_crystal_recrystallization_method 'Layered pentanes/toluene'
_exptl_crystal_size_max 0.25
_exptl_crystal_size_mid 0.19
_exptl_crystal_size_min 0.14
_refine_diff_density_max 0.486
_refine_diff_density_min -0.428
_refine_diff_density_rms 0.065
_refine_ls_extinction_method none
_refine_ls_goodness_of_fit_ref 1.077
_refine_ls_hydrogen_treatment constr
_refine_ls_matrix_type full
_refine_ls_number_parameters 504
_refine_ls_number_reflns 10639
_refine_ls_number_restraints 0
_refine_ls_restrained_S_all 1.077
_refine_ls_R_factor_all 0.0685
_refine_ls_R_factor_gt 0.0502
_refine_ls_shift/su_max 0.001
_refine_ls_shift/su_mean 0.000
_refine_ls_structure_factor_coef Fsqd
_refine_ls_weighting_details 'calc w=1/[\s^2^(Fo^2^)+(0.0384P)^2^+16.0980P] where P=(Fo^2^+2Fc^2^)/3'
_refine_ls_weighting_scheme calc
_refine_ls_wR_factor_gt 0.1087
_refine_ls_wR_factor_ref 0.1164
_reflns_number_gt 8441
_reflns_number_total 10639
_reflns_threshold_expression >2\s(I)
_cod_data_source_file c3dt51868j.txt
_cod_data_source_block ls458a
_cod_original_cell_volume 8203.0(24)
_cod_original_sg_symbol_H-M 'C 2/c'
_cod_database_code 7023736

loop_
_symmetry_equiv_pos_as_xyz
'x, y, z'
'-x, y, -z+1/2'
'x+1/2, y+1/2, z'
'-x+1/2, y+1/2, -z+1/2'
'-x, -y, -z'
'x, -y, z-1/2'
'-x+1/2, -y+1/2, -z'
'x+1/2, -y+1/2, z-1/2'

loop_
_atom_site_label
_atom_site_type_symbol
_atom_site_fract_x
_atom_site_fract_y
_atom_site_fract_z
_atom_site_U_iso_or_equiv
_atom_site_adp_type
_atom_site_occupancy
_atom_site_symmetry_multiplicity
_atom_site_calc_flag
_atom_site_refinement_flags
Ti1 Ti 0.454415(12) 0.22496(3) 0.105887(10) 0.01145(8) Uani 1 1 d .
O2 O 0.47080(5) 0.38552(12) 0.14102(4) 0.0149(3) Uani 1 1 d .
O1 O 0.41385(5) 0.17293(12) 0.16356(4) 0.0149(3) Uani 1 1 d .
O3 O 0.45744(5) 0.05764(12) 0.08800(4) 0.0152(3) Uani 1 1 d .
N2 N 0.53075(6) 0.23666(15) 0.13811(5) 0.0137(3) Uani 1 1 d .
N1 N 0.37441(6) 0.27792(15) 0.11162(5) 0.0139(3) Uani 1 1 d .
N3 N 0.42678(6) -0.14187(16) 0.10712(5) 0.0188(3) Uani 1 1 d .
N4 N 0.46767(6) 0.31002(15) 0.05360(5) 0.0153(3) Uani 1 1 d .
C16 C 0.51812(7) 0.34848(17) 0.15321(5) 0.0132(3) Uani 1 1 d .
C23 C 0.58130(7) 0.17503(17) 0.14197(6) 0.0143(3) Uani 1 1 d .
C28 C 0.58724(7) 0.07632(18) 0.17150(6) 0.0166(4) Uani 1 1 d .
C27 C 0.63657(8) 0.01555(19) 0.17405(6) 0.0218(4) Uani 1 1 d .
H27 H 0.6415 -0.0513 0.1941 0.026 Uiso 1 1 calc R
C26 C 0.67878(8) 0.0509(2) 0.14785(7) 0.0228(4) Uani 1 1 d .
H26 H 0.7123 0.0085 0.1500 0.027 Uiso 1 1 calc R
C25 C 0.67196(8) 0.14832(19) 0.11854(6) 0.0205(4) Uani 1 1 d .
H25 H 0.7010 0.1724 0.1007 0.025 Uiso 1 1 calc R
C24 C 0.62318(7) 0.21130(18) 0.11483(6) 0.0159(3) Uani 1 1 d .
C29 C 0.61576(8) 0.3169(2) 0.08257(6) 0.0226(4) Uani 1 1 d .
H29A H 0.6136 0.3978 0.0978 0.034 Uiso 1 1 calc R
H29B H 0.5826 0.3030 0.0662 0.034 Uiso 1 1 calc R
H29C H 0.6463 0.3182 0.0629 0.034 Uiso 1 1 calc R
C30 C 0.54131(8) 0.0383(2) 0.19996(6) 0.0236(4) Uani 1 1 d .
H30A H 0.5119 0.0052 0.1822 0.035 Uiso 1 1 calc R
H30B H 0.5288 0.1121 0.2161 0.035 Uiso 1 1 calc R
H30C H 0.5534 -0.0271 0.2201 0.035 Uiso 1 1 calc R
C17 C 0.54956(7) 0.43610(18) 0.18133(6) 0.0156(3) Uani 1 1 d .
C22 C 0.60062(8) 0.4097(2) 0.19752(7) 0.0255(4) Uani 1 1 d .
H22 H 0.6173 0.3312 0.1913 0.031 Uiso 1 1 calc R
C21 C 0.62705(9) 0.4984(2) 0.22277(7) 0.0310(5) Uani 1 1 d .
H21 H 0.6619 0.4802 0.2337 0.037 Uiso 1 1 calc R
C20 C 0.60328(9) 0.6124(2) 0.23205(7) 0.0268(5) Uani 1 1 d .
H20 H 0.6217 0.6727 0.2493 0.032 Uiso 1 1 calc R
C19 C 0.55269(9) 0.6390(2) 0.21632(7) 0.0276(5) Uani 1 1 d .
H19 H 0.5364 0.7179 0.2226 0.033 Uiso 1 1 calc R
C18 C 0.52561(8) 0.55065(19) 0.19129(6) 0.0211(4) Uani 1 1 d .
H18 H 0.4905 0.5687 0.1809 0.025 Uiso 1 1 calc R
C1 C 0.37107(7) 0.22945(17) 0.15082(5) 0.0132(3) Uani 1 1 d .
C8 C 0.34157(7) 0.37215(17) 0.09220(5) 0.0124(3) Uani 1 1 d .
C9 C 0.33398(7) 0.49131(17) 0.11132(6) 0.0147(3) Uani 1 1 d .
C10 C 0.30647(7) 0.58406(18) 0.08806(6) 0.0184(4) Uani 1 1 d .
H10 H 0.3012 0.6650 0.1006 0.022 Uiso 1 1 calc R
C11 C 0.28675(8) 0.5603(2) 0.04710(7) 0.0224(4) Uani 1 1 d .
H11 H 0.2683 0.6247 0.0317 0.027 Uiso 1 1 calc R
C12 C 0.29406(7) 0.44218(19) 0.02863(6) 0.0196(4) Uani 1 1 d .
H12 H 0.2802 0.4260 0.0006 0.023 Uiso 1 1 calc R
C13 C 0.32145(7) 0.34694(18) 0.05069(6) 0.0149(3) Uani 1 1 d .
C15 C 0.32950(8) 0.21899(19) 0.03062(6) 0.0196(4) Uani 1 1 d .
H15A H 0.3677 0.2058 0.0251 0.029 Uiso 1 1 calc R
H15B H 0.3094 0.2144 0.0034 0.029 Uiso 1 1 calc R
H15C H 0.3166 0.1534 0.0503 0.029 Uiso 1 1 calc R
C14 C 0.35484(8) 0.52446(18) 0.15575(6) 0.0191(4) Uani 1 1 d .
H14A H 0.3617 0.6155 0.1574 0.029 Uiso 1 1 calc R
H14B H 0.3882 0.4782 0.1614 0.029 Uiso 1 1 calc R
H14C H 0.3281 0.5011 0.1773 0.029 Uiso 1 1 calc R
C2 C 0.32368(7) 0.23124(17) 0.17925(6) 0.0147(3) Uani 1 1 d .
C3 C 0.27170(7) 0.24473(17) 0.16334(6) 0.0172(4) Uani 1 1 d .
H3 H 0.2658 0.2554 0.1333 0.021 Uiso 1 1 calc R
C4 C 0.22860(8) 0.24255(19) 0.19121(7) 0.0208(4) Uani 1 1 d .
H4 H 0.1930 0.2504 0.1804 0.025 Uiso 1 1 calc R
C5 C 0.23771(8) 0.2289(2) 0.23524(7) 0.0253(4) Uani 1 1 d .
H5 H 0.2082 0.2291 0.2544 0.030 Uiso 1 1 calc R
C6 C 0.28931(8) 0.2150(2) 0.25132(6) 0.0261(4) Uani 1 1 d .
H6 H 0.2952 0.2059 0.2814 0.031 Uiso 1 1 calc R
C7 C 0.33235(8) 0.21439(19) 0.22330(6) 0.0197(4) Uani 1 1 d .
H7 H 0.3677 0.2025 0.2341 0.024 Uiso 1 1 calc R
C31 C 0.46392(7) -0.06626(17) 0.09619(5) 0.0149(3) Uani 1 1 d .
C38 C 0.37238(8) -0.10696(17) 0.11111(6) 0.0178(4) Uani 1 1 d .
C39 C 0.35010(8) -0.09808(18) 0.15229(6) 0.0194(4) Uani 1 1 d .
C40 C 0.29537(8) -0.07842(19) 0.15619(7) 0.0230(4) Uani 1 1 d .
H40 H 0.2801 -0.0711 0.1840 0.028 Uiso 1 1 calc R
C41 C 0.26250(8) -0.06929(19) 0.12004(7) 0.0246(4) Uani 1 1 d .
H41 H 0.2251 -0.0557 0.1231 0.029 Uiso 1 1 calc R
C42 C 0.28483(8) -0.08022(19) 0.07946(7) 0.0241(4) Uani 1 1 d .
H42 H 0.2623 -0.0746 0.0548 0.029 Uiso 1 1 calc R
C43 C 0.33956(8) -0.09917(18) 0.07413(6) 0.0201(4) Uani 1 1 d .
C45 C 0.36339(9) -0.1171(2) 0.03038(7) 0.0271(5) Uani 1 1 d .
H45A H 0.3350 -0.1115 0.0085 0.041 Uiso 1 1 calc R
H45B H 0.3805 -0.2003 0.0289 0.041 Uiso 1 1 calc R
H45C H 0.3902 -0.0512 0.0252 0.041 Uiso 1 1 calc R
C44 C 0.38604(8) -0.1093(2) 0.19144(6) 0.0230(4) Uani 1 1 d .
H44A H 0.4097 -0.0355 0.1931 0.034 Uiso 1 1 calc R
H44B H 0.4077 -0.1863 0.1893 0.034 Uiso 1 1 calc R
H44C H 0.3640 -0.1133 0.2174 0.034 Uiso 1 1 calc R
C32 C 0.51942(8) -0.11674(18) 0.09114(6) 0.0167(4) Uani 1 1 d .
C37 C 0.55965(7) -0.04613(18) 0.07176(6) 0.0166(4) Uani 1 1 d .
H37 H 0.5522 0.0367 0.0616 0.020 Uiso 1 1 calc R
C36 C 0.61092(8) -0.0968(2) 0.06725(6) 0.0204(4) Uani 1 1 d .
H36 H 0.6381 -0.0492 0.0534 0.024 Uiso 1 1 calc R
C35 C 0.62236(8) -0.2161(2) 0.08288(6) 0.0249(4) Uani 1 1 d .
H35 H 0.6575 -0.2497 0.0802 0.030 Uiso 1 1 calc R
C34 C 0.58255(9) -0.2868(2) 0.10250(7) 0.0279(5) Uani 1 1 d .
H34 H 0.5904 -0.3688 0.1133 0.033 Uiso 1 1 calc R
C33 C 0.53119(8) -0.2378(2) 0.10632(6) 0.0233(4) Uani 1 1 d .
H33 H 0.5039 -0.2869 0.1193 0.028 Uiso 1 1 calc R
C46 C 0.45994(8) 0.44579(19) 0.04767(6) 0.0206(4) Uani 1 1 d .
H46A H 0.4945 0.4858 0.0415 0.031 Uiso 1 1 calc R
H46B H 0.4450 0.4823 0.0739 0.031 Uiso 1 1 calc R
H46C H 0.4352 0.4604 0.0236 0.031 Uiso 1 1 calc R
C47 C 0.48276(8) 0.24914(19) 0.01310(6) 0.0209(4) Uani 1 1 d .
H47A H 0.4551 0.2656 -0.0087 0.031 Uiso 1 1 calc R
H47B H 0.4862 0.1578 0.0176 0.031 Uiso 1 1 calc R
H47C H 0.5171 0.2833 0.0034 0.031 Uiso 1 1 calc R

loop_
_atom_site_aniso_label
_atom_site_aniso_U_11
_atom_site_aniso_U_22
_atom_site_aniso_U_33
_atom_site_aniso_U_23
_atom_site_aniso_U_13
_atom_site_aniso_U_12
Ti1 0.01144(14) 0.01089(14) 0.01203(14) -0.00035(12) -0.00005(10) 0.00082(12)
O2 0.0142(6) 0.0139(6) 0.0166(6) -0.0014(5) -0.0006(5) 0.0019(5)
O1 0.0128(6) 0.0163(6) 0.0158(6) 0.0030(5) -0.0003(5) 0.0028(5)
O3 0.0172(6) 0.0120(6) 0.0166(6) -0.0008(5) 0.0001(5) 0.0003(5)
N2 0.0133(7) 0.0136(7) 0.0143(7) -0.0002(6) -0.0006(5) 0.0006(6)
N1 0.0151(7) 0.0131(7) 0.0133(7) -0.0003(6) -0.0001(5) 0.0004(6)
N3 0.0205(8) 0.0163(8) 0.0196(8) 0.0027(6) -0.0006(6) -0.0014(6)
N4 0.0157(7) 0.0165(8) 0.0136(7) -0.0002(6) 0.0007(6) -0.0007(6)
C16 0.0146(8) 0.0135(8) 0.0115(8) 0.0022(6) 0.0020(6) -0.0010(6)
C23 0.0130(8) 0.0146(8) 0.0152(8) -0.0044(7) -0.0033(6) 0.0015(7)
C28 0.0173(9) 0.0179(9) 0.0147(8) -0.0033(7) -0.0026(7) 0.0018(7)
C27 0.0247(10) 0.0200(10) 0.0206(9) 0.0002(8) -0.0055(8) 0.0074(8)
C26 0.0153(9) 0.0248(10) 0.0281(10) -0.0059(8) -0.0032(7) 0.0070(8)
C25 0.0153(9) 0.0223(10) 0.0238(9) -0.0053(8) 0.0013(7) -0.0004(7)
C24 0.0146(8) 0.0151(9) 0.0179(8) -0.0028(7) -0.0008(6) -0.0013(7)
C29 0.0197(9) 0.0229(10) 0.0251(10) 0.0029(8) 0.0029(8) -0.0027(8)
C30 0.0240(10) 0.0260(11) 0.0208(9) 0.0050(8) 0.0017(8) 0.0032(8)
C17 0.0196(9) 0.0152(9) 0.0121(8) -0.0013(7) 0.0015(6) -0.0025(7)
C22 0.0255(10) 0.0216(10) 0.0291(11) -0.0075(8) -0.0092(8) 0.0034(8)
C21 0.0270(11) 0.0313(12) 0.0345(12) -0.0122(10) -0.0115(9) 0.0002(9)
C20 0.0272(11) 0.0278(11) 0.0256(10) -0.0127(9) 0.0021(8) -0.0081(9)
C19 0.0278(11) 0.0204(10) 0.0345(12) -0.0120(9) 0.0043(9) -0.0002(8)
C18 0.0180(9) 0.0197(10) 0.0255(10) -0.0035(8) 0.0001(7) -0.0002(8)
C1 0.0130(8) 0.0112(8) 0.0155(8) -0.0006(7) -0.0001(6) -0.0001(7)
C8 0.0103(7) 0.0133(8) 0.0136(8) 0.0027(6) 0.0015(6) -0.0009(6)
C9 0.0106(8) 0.0147(9) 0.0189(8) 0.0015(7) 0.0024(6) 0.0003(7)
C10 0.0169(9) 0.0127(9) 0.0257(9) 0.0023(7) 0.0017(7) 0.0020(7)
C11 0.0195(9) 0.0210(10) 0.0266(10) 0.0092(8) -0.0033(8) 0.0039(8)
C12 0.0169(9) 0.0231(10) 0.0186(9) 0.0046(8) -0.0038(7) 0.0000(8)
C13 0.0123(8) 0.0161(9) 0.0163(8) 0.0020(7) 0.0004(6) -0.0012(7)
C15 0.0220(9) 0.0202(9) 0.0167(8) -0.0033(7) -0.0029(7) -0.0003(8)
C14 0.0199(9) 0.0156(9) 0.0219(9) -0.0042(7) -0.0028(7) 0.0032(7)
C2 0.0146(8) 0.0118(8) 0.0178(8) 0.0011(7) 0.0020(6) 0.0003(7)
C3 0.0177(8) 0.0160(9) 0.0178(8) 0.0030(7) 0.0011(7) 0.0000(7)
C4 0.0151(8) 0.0179(10) 0.0295(10) 0.0020(8) 0.0026(7) 0.0012(7)
C5 0.0200(9) 0.0305(11) 0.0255(10) 0.0008(9) 0.0099(8) -0.0001(9)
C6 0.0256(10) 0.0348(12) 0.0180(9) 0.0024(9) 0.0052(8) -0.0008(9)
C7 0.0175(9) 0.0234(10) 0.0182(9) 0.0016(8) 0.0013(7) 0.0021(8)
C31 0.0206(9) 0.0135(8) 0.0105(8) -0.0015(6) -0.0012(6) 0.0016(7)
C38 0.0190(9) 0.0110(8) 0.0234(9) 0.0043(7) -0.0006(7) -0.0030(7)
C39 0.0237(10) 0.0115(9) 0.0230(9) 0.0031(7) -0.0018(7) -0.0045(7)
C40 0.0254(10) 0.0157(9) 0.0281(10) 0.0016(8) 0.0053(8) -0.0031(8)
C41 0.0177(9) 0.0162(10) 0.0398(12) 0.0023(8) 0.0007(8) -0.0015(8)
C42 0.0259(10) 0.0146(9) 0.0317(11) 0.0051(8) -0.0089(8) -0.0043(8)
C43 0.0247(10) 0.0129(9) 0.0227(9) 0.0039(7) -0.0034(8) -0.0025(7)
C45 0.0328(11) 0.0264(11) 0.0220(10) 0.0032(8) -0.0042(8) -0.0028(9)
C44 0.0289(10) 0.0193(10) 0.0207(9) 0.0046(8) -0.0021(8) -0.0051(8)
C32 0.0209(9) 0.0163(9) 0.0128(8) -0.0028(7) -0.0021(7) 0.0027(7)
C37 0.0213(9) 0.0154(9) 0.0131(8) -0.0041(7) -0.0004(7) 0.0012(7)
C36 0.0210(9) 0.0252(10) 0.0150(8) -0.0038(7) 0.0016(7) 0.0003(8)
C35 0.0227(10) 0.0296(11) 0.0223(9) -0.0032(9) 0.0004(8) 0.0097(9)
C34 0.0321(11) 0.0228(11) 0.0289(11) 0.0044(9) 0.0028(9) 0.0101(9)
C33 0.0259(10) 0.0191(10) 0.0249(10) 0.0034(8) 0.0026(8) 0.0023(8)
C46 0.0252(10) 0.0182(10) 0.0184(9) 0.0036(7) 0.0024(7) -0.0002(8)
C47 0.0241(9) 0.0234(10) 0.0152(8) -0.0014(7) 0.0011(7) -0.0002(8)

loop_
_atom_type_symbol
_atom_type_description
_atom_type_scat_dispersion_real
_atom_type_scat_dispersion_imag
_atom_type_scat_source
C C 0.0033 0.0016 'International Tables Vol C Tables 4.2.6.8 and 6.1.1.4'
H H 0.0000 0.0000 'International Tables Vol C Tables 4.2.6.8 and 6.1.1.4'
N N 0.0061 0.0033 'International Tables Vol C Tables 4.2.6.8 and 6.1.1.4'
O O 0.0106 0.0060 'International Tables Vol C Tables 4.2.6.8 and 6.1.1.4'
Ti Ti 0.2776 0.4457 'International Tables Vol C Tables 4.2.6.8 and 6.1.1.4'

loop_
_geom_angle_atom_site_label_1
_geom_angle_atom_site_label_2
_geom_angle_atom_site_label_3
_geom_angle
O3 Ti1 N4 100.88(6)
O3 Ti1 O2 159.54(5)
N4 Ti1 O2 91.61(6)
O3 Ti1 N1 108.86(6)
N4 Ti1 N1 96.85(6)
O2 Ti1 N1 85.37(6)
O3 Ti1 O1 91.49(5)
N4 Ti1 O1 158.65(6)
O2 Ti1 O1 82.01(5)
N1 Ti1 O1 62.45(5)
O3 Ti1 N2 99.02(6)
N4 Ti1 N2 102.33(6)
O2 Ti1 N2 62.18(5)
N1 Ti1 N2 142.32(6)
O1 Ti1 N2 92.70(5)
O3 Ti1 C1 102.70(6)
N4 Ti1 C1 128.30(6)
O2 Ti1 C1 81.45(5)
N1 Ti1 C1 31.79(6)
O1 Ti1 C1 30.69(5)
N2 Ti1 C1 118.27(6)
O3 Ti1 C16 129.92(6)
N4 Ti1 C16 98.14(6)
O2 Ti1 C16 30.84(5)
N1 Ti1 C16 114.26(6)
O1 Ti1 C16 86.81(5)
N2 Ti1 C16 31.34(6)
C1 Ti1 C16 100.73(6)
C16 O2 Ti1 94.72(10)
C1 O1 Ti1 91.08(10)
C31 O3 Ti1 151.34(11)
C16 N2 C23 126.71(15)
C16 N2 Ti1 90.25(11)
C23 N2 Ti1 142.57(12)
C1 N1 C8 128.45(15)
C1 N1 Ti1 92.36(11)
C8 N1 Ti1 134.58(12)
C31 N3 C38 124.11(17)
C46 N4 C47 110.99(15)
C46 N4 Ti1 123.59(12)
C47 N4 Ti1 125.26(13)
O2 C16 N2 112.84(15)
O2 C16 C17 117.14(16)
N2 C16 C17 130.02(16)
O2 C16 Ti1 54.44(9)
N2 C16 Ti1 58.40(9)
C17 C16 Ti1 171.58(13)
C28 C23 C24 121.63(17)
C28 C23 N2 119.14(16)
C24 C23 N2 119.17(16)
C27 C28 C23 118.20(18)
C27 C28 C30 121.29(18)
C23 C28 C30 120.51(17)
C26 C27 C28 121.13(18)
C26 C27 H27 119.4
C28 C27 H27 119.4
C25 C26 C27 119.79(18)
C25 C26 H26 120.1
C27 C26 H26 120.1
C26 C25 C24 120.93(18)
C26 C25 H25 119.5
C24 C25 H25 119.5
C25 C24 C23 118.31(17)
C25 C24 C29 120.78(17)
C23 C24 C29 120.92(16)
C24 C29 H29A 109.5
C24 C29 H29B 109.5
H29A C29 H29B 109.5
C24 C29 H29C 109.5
H29A C29 H29C 109.5
H29B C29 H29C 109.5
C28 C30 H30A 109.5
C28 C30 H30B 109.5
H30A C30 H30B 109.5
C28 C30 H30C 109.5
H30A C30 H30C 109.5
H30B C30 H30C 109.5
C18 C17 C22 119.20(17)
C18 C17 C16 116.63(16)
C22 C17 C16 124.18(17)
C21 C22 C17 119.9(2)
C21 C22 H22 120.1
C17 C22 H22 120.1
C20 C21 C22 120.5(2)
C20 C21 H21 119.7
C22 C21 H21 119.7
C21 C20 C19 120.00(19)
C21 C20 H20 120.0
C19 C20 H20 120.0
C20 C19 C18 120.1(2)
C20 C19 H19 120.0
C18 C19 H19 120.0
C17 C18 C19 120.33(18)
C17 C18 H18 119.8
C19 C18 H18 119.8
O1 C1 N1 113.97(15)
O1 C1 C2 119.16(15)
N1 C1 C2 126.83(16)
O1 C1 Ti1 58.22(9)
N1 C1 Ti1 55.84(9)
C2 C1 Ti1 177.11(12)
C13 C8 C9 120.61(16)
C13 C8 N1 117.20(16)
C9 C8 N1 121.85(15)
C10 C9 C8 118.55(17)
C10 C9 C14 118.31(17)
C8 C9 C14 123.14(16)
C11 C10 C9 121.25(18)
C11 C10 H10 119.4
C9 C10 H10 119.4
C10 C11 C12 119.79(18)
C10 C11 H11 120.1
C12 C11 H11 120.1
C11 C12 C13 120.84(17)
C11 C12 H12 119.6
C13 C12 H12 119.6
C12 C13 C8 118.95(17)
C12 C13 C15 120.84(16)
C8 C13 C15 120.21(16)
C13 C15 H15A 109.5
C13 C15 H15B 109.5
H15A C15 H15B 109.5
C13 C15 H15C 109.5
H15A C15 H15C 109.5
H15B C15 H15C 109.5
C9 C14 H14A 109.5
C9 C14 H14B 109.5
H14A C14 H14B 109.5
C9 C14 H14C 109.5
H14A C14 H14C 109.5
H14B C14 H14C 109.5
C3 C2 C7 119.92(16)
C3 C2 C1 122.33(16)
C7 C2 C1 117.71(16)
C4 C3 C2 120.08(17)
C4 C3 H3 120.0
C2 C3 H3 120.0
C3 C4 C5 119.61(18)
C3 C4 H4 120.2
C5 C4 H4 120.2
C6 C5 C4 120.67(18)
C6 C5 H5 119.7
C4 C5 H5 119.7
C5 C6 C7 119.68(18)
C5 C6 H6 120.2
C7 C6 H6 120.2
C6 C7 C2 120.01(18)
C6 C7 H7 120.0
C2 C7 H7 120.0
N3 C31 O3 125.22(17)
N3 C31 C32 118.72(17)
O3 C31 C32 116.05(16)
C39 C38 C43 120.61(18)
C39 C38 N3 119.00(17)
C43 C38 N3 119.78(17)
C40 C39 C38 119.11(18)
C40 C39 C44 121.32(18)
C38 C39 C44 119.56(18)
C39 C40 C41 121.0(2)
C39 C40 H40 119.5
C41 C40 H40 119.5
C42 C41 C40 119.40(19)
C42 C41 H41 120.3
C40 C41 H41 120.3
C41 C42 C43 121.41(19)
C41 C42 H42 119.3
C43 C42 H42 119.3
C42 C43 C38 118.45(19)
C42 C43 C45 121.45(18)
C38 C43 C45 120.04(18)
C43 C45 H45A 109.5
C43 C45 H45B 109.5
H45A C45 H45B 109.5
C43 C45 H45C 109.5
H45A C45 H45C 109.5
H45B C45 H45C 109.5
C39 C44 H44A 109.5
C39 C44 H44B 109.5
H44A C44 H44B 109.5
C39 C44 H44C 109.5
H44A C44 H44C 109.5
H44B C44 H44C 109.5
C37 C32 C33 119.23(18)
C37 C32 C31 121.70(17)
C33 C32 C31 119.06(17)
C32 C37 C36 120.10(18)
C32 C37 H37 119.9
C36 C37 H37 119.9
C35 C36 C37 120.22(19)
C35 C36 H36 119.9
C37 C36 H36 119.9
C36 C35 C34 120.02(19)
C36 C35 H35 120.0
C34 C35 H35 120.0
C33 C34 C35 120.0(2)
C33 C34 H34 120.0
C35 C34 H34 120.0
C34 C33 C32 120.4(2)
C34 C33 H33 119.8
C32 C33 H33 119.8
N4 C46 H46A 109.5
N4 C46 H46B 109.5
H46A C46 H46B 109.5
N4 C46 H46C 109.5
H46A C46 H46C 109.5
H46B C46 H46C 109.5
N4 C47 H47A 109.5
N4 C47 H47B 109.5
H47A C47 H47B 109.5
N4 C47 H47C 109.5
H47A C47 H47C 109.5
H47B C47 H47C 109.5

loop_
_geom_bond_atom_site_label_1
_geom_bond_atom_site_label_2
_geom_bond_distance
Ti1 O3 1.8573(13)
Ti1 N4 1.8891(15)
Ti1 O2 2.0589(13)
Ti1 N1 2.0816(15)
Ti1 O1 2.1370(13)
Ti1 N2 2.1485(15)
Ti1 C1 2.5134(17)
Ti1 C16 2.5224(18)
O2 C16 1.297(2)
O1 C1 1.283(2)
O3 C31 1.345(2)
N2 C16 1.312(2)
N2 C23 1.424(2)
N1 C1 1.325(2)
N1 C8 1.422(2)
N3 C31 1.272(2)
N3 C38 1.413(2)
N4 C46 1.461(2)
N4 C47 1.466(2)
C16 C17 1.493(2)
C23 C28 1.398(3)
C23 C24 1.401(3)
C28 C27 1.390(3)
C28 C30 1.507(3)
C27 C26 1.387(3)
C27 H27 0.9500
C26 C25 1.385(3)
C26 H26 0.9500
C25 C24 1.391(3)
C25 H25 0.9500
C24 C29 1.511(3)
C29 H29A 0.9800
C29 H29B 0.9800
C29 H29C 0.9800
C30 H30A 0.9800
C30 H30B 0.9800
C30 H30C 0.9800
C17 C18 1.387(3)
C17 C22 1.394(3)
C22 C21 1.387(3)
C22 H22 0.9500
C21 C20 1.375(3)
C21 H21 0.9500
C20 C19 1.379(3)
C20 H20 0.9500
C19 C18 1.389(3)
C19 H19 0.9500
C18 H18 0.9500
C1 C2 1.481(2)
C8 C13 1.407(2)
C8 C9 1.407(3)
C9 C10 1.396(3)
C9 C14 1.513(3)
C10 C11 1.385(3)
C10 H10 0.9500
C11 C12 1.388(3)
C11 H11 0.9500
C12 C13 1.395(3)
C12 H12 0.9500
C13 C15 1.505(3)
C15 H15A 0.9800
C15 H15B 0.9800
C15 H15C 0.9800
C14 H14A 0.9800
C14 H14B 0.9800
C14 H14C 0.9800
C2 C3 1.391(2)
C2 C7 1.396(2)
C3 C4 1.386(3)
C3 H3 0.9500
C4 C5 1.393(3)
C4 H4 0.9500
C5 C6 1.385(3)
C5 H5 0.9500
C6 C7 1.387(3)
C6 H6 0.9500
C7 H7 0.9500
C31 C32 1.493(3)
C38 C39 1.402(3)
C38 C43 1.409(3)
C39 C40 1.387(3)
C39 C44 1.511(3)
C40 C41 1.389(3)
C40 H40 0.9500
C41 C42 1.388(3)
C41 H41 0.9500
C42 C43 1.391(3)
C42 H42 0.9500
C43 C45 1.500(3)
C45 H45A 0.9800
C45 H45B 0.9800
C45 H45C 0.9800
C44 H44A 0.9800
C44 H44B 0.9800
C44 H44C 0.9800
C32 C37 1.392(3)
C32 C33 1.395(3)
C37 C36 1.395(3)
C37 H37 0.9500
C36 C35 1.381(3)
C36 H36 0.9500
C35 C34 1.388(3)
C35 H35 0.9500
C34 C33 1.388(3)
C34 H34 0.9500
C33 H33 0.9500
C46 H46A 0.9800
C46 H46B 0.9800
C46 H46C 0.9800
C47 H47A 0.9800
C47 H47B 0.9800
C47 H47C 0.9800

loop_
_geom_hbond_atom_site_label_D
_geom_hbond_atom_site_label_H
_geom_hbond_atom_site_label_A
_geom_hbond_distance_DH
_geom_hbond_distance_HA
_geom_hbond_distance_DA
_geom_hbond_angle_DHA
C46 H46B O2 0.98 2.41 2.982(2) 116.9
C47 H47B O3 0.98 2.54 3.154(2) 120.6

loop_
_geom_torsion_atom_site_label_1
_geom_torsion_atom_site_label_2
_geom_torsion_atom_site_label_3
_geom_torsion_atom_site_label_4
_geom_torsion
O3 Ti1 O2 C16 24.7(2)
N4 Ti1 O2 C16 -103.25(11)
N1 Ti1 O2 C16 160.01(11)
O1 Ti1 O2 C16 97.21(10)
N2 Ti1 O2 C16 -0.14(9)
C1 Ti1 O2 C16 128.23(10)
O3 Ti1 O1 C1 -112.77(11)
N4 Ti1 O1 C1 13.0(2)
O2 Ti1 O1 C1 86.71(11)
N1 Ti1 O1 C1 -2.22(10)
N2 Ti1 O1 C1 148.13(11)
C16 Ti1 O1 C1 117.33(11)
N4 Ti1 O3 C31 159.1(3)
O2 Ti1 O3 C31 32.4(4)
N1 Ti1 O3 C31 -99.7(3)
O1 Ti1 O3 C31 -38.4(3)
N2 Ti1 O3 C31 54.6(3)
C1 Ti1 O3 C31 -67.3(3)
C16 Ti1 O3 C31 48.7(3)
O3 Ti1 N2 C16 -171.30(10)
N4 Ti1 N2 C16 85.38(11)
O2 Ti1 N2 C16 0.14(9)
N1 Ti1 N2 C16 -33.50(15)
O1 Ti1 N2 C16 -79.36(10)
C1 Ti1 N2 C16 -61.54(12)
O3 Ti1 N2 C23 17.1(2)
N4 Ti1 N2 C23 -86.2(2)
O2 Ti1 N2 C23 -171.4(2)
N1 Ti1 N2 C23 154.93(18)
O1 Ti1 N2 C23 109.1(2)
C1 Ti1 N2 C23 126.89(19)
C16 Ti1 N2 C23 -171.6(3)
O3 Ti1 N1 C1 83.69(11)
N4 Ti1 N1 C1 -172.31(11)
O2 Ti1 N1 C1 -81.24(11)
O1 Ti1 N1 C1 2.15(10)
N2 Ti1 N1 C1 -51.81(16)
C16 Ti1 N1 C1 -70.16(12)
O3 Ti1 N1 C8 -120.18(16)
N4 Ti1 N1 C8 -16.18(17)
O2 Ti1 N1 C8 74.89(16)
O1 Ti1 N1 C8 158.28(18)
N2 Ti1 N1 C8 104.32(17)
C1 Ti1 N1 C8 156.1(2)
C16 Ti1 N1 C8 85.97(17)
O3 Ti1 N4 C46 168.16(14)
O2 Ti1 N4 C46 -28.13(15)
N1 Ti1 N4 C46 57.40(15)
O1 Ti1 N4 C46 43.8(3)
N2 Ti1 N4 C46 -89.98(15)
C1 Ti1 N4 C46 52.24(17)
C16 Ti1 N4 C46 -58.40(15)
O3 Ti1 N4 C47 -6.81(15)
O2 Ti1 N4 C47 156.90(14)
N1 Ti1 N4 C47 -117.58(15)
O1 Ti1 N4 C47 -131.18(17)
N2 Ti1 N4 C47 95.05(15)
C1 Ti1 N4 C47 -122.73(14)
C16 Ti1 N4 C47 126.63(14)
Ti1 O2 C16 N2 0.22(15)
Ti1 O2 C16 C17 -179.99(13)
C23 N2 C16 O2 173.41(16)
Ti1 N2 C16 O2 -0.21(14)
C23 N2 C16 C17 -6.3(3)
Ti1 N2 C16 C17 -179.96(17)
C23 N2 C16 Ti1 173.62(19)
O3 Ti1 C16 O2 -169.00(9)
N4 Ti1 C16 O2 79.39(11)
N1 Ti1 C16 O2 -21.95(12)
O1 Ti1 C16 O2 -79.73(10)
N2 Ti1 C16 O2 179.76(16)
C1 Ti1 C16 O2 -52.24(11)
O3 Ti1 C16 N2 11.23(13)
N4 Ti1 C16 N2 -100.38(11)
O2 Ti1 C16 N2 -179.76(16)
N1 Ti1 C16 N2 158.29(10)
O1 Ti1 C16 N2 100.51(10)
C1 Ti1 C16 N2 127.99(10)
C16 N2 C23 C28 104.2(2)
Ti1 N2 C23 C28 -86.3(2)
C16 N2 C23 C24 -78.4(2)
Ti1 N2 C23 C24 91.1(2)
C24 C23 C28 C27 1.3(3)
N2 C23 C28 C27 178.57(16)
C24 C23 C28 C30 -179.30(17)
N2 C23 C28 C30 -2.0(3)
C23 C28 C27 C26 -0.5(3)
C30 C28 C27 C26 -179.91(19)
C28 C27 C26 C25 0.0(3)
C27 C26 C25 C24 -0.2(3)
C26 C25 C24 C23 1.0(3)
C26 C25 C24 C29 -179.53(18)
C28 C23 C24 C25 -1.5(3)
N2 C23 C24 C25 -178.81(16)
C28 C23 C24 C29 178.99(17)
N2 C23 C24 C29 1.7(3)
O2 C16 C17 C18 -1.1(2)
N2 C16 C17 C18 178.63(18)
O2 C16 C17 C22 179.23(18)
N2 C16 C17 C22 -1.0(3)
C18 C17 C22 C21 -0.9(3)
C16 C17 C22 C21 178.8(2)
C17 C22 C21 C20 0.1(4)
C22 C21 C20 C19 0.2(4)
C21 C20 C19 C18 0.3(3)
C22 C17 C18 C19 1.4(3)
C16 C17 C18 C19 -178.29(18)
C20 C19 C18 C17 -1.1(3)
Ti1 O1 C1 N1 3.38(16)
Ti1 O1 C1 C2 -178.58(15)
C8 N1 C1 O1 -161.88(16)
Ti1 N1 C1 O1 -3.47(16)
C8 N1 C1 C2 20.3(3)
Ti1 N1 C1 C2 178.67(17)
C8 N1 C1 Ti1 -158.4(2)
O3 Ti1 C1 O1 70.89(11)
N4 Ti1 C1 O1 -173.99(10)
O2 Ti1 C1 O1 -88.72(10)
N1 Ti1 C1 O1 176.27(17)
N2 Ti1 C1 O1 -36.79(12)
C16 Ti1 C1 O1 -64.53(11)
O3 Ti1 C1 N1 -105.38(11)
N4 Ti1 C1 N1 9.75(14)
O2 Ti1 C1 N1 95.02(11)
O1 Ti1 C1 N1 -176.27(17)
N2 Ti1 C1 N1 146.95(11)
C16 Ti1 C1 N1 119.21(11)
C1 N1 C8 C13 -131.49(19)
Ti1 N1 C8 C13 79.6(2)
C1 N1 C8 C9 55.2(3)
Ti1 N1 C8 C9 -93.7(2)
C13 C8 C9 C10 -0.5(3)
N1 C8 C9 C10 172.53(16)
C13 C8 C9 C14 -179.72(17)
N1 C8 C9 C14 -6.7(3)
C8 C9 C10 C11 0.2(3)
C14 C9 C10 C11 179.43(18)
C9 C10 C11 C12 0.3(3)
C10 C11 C12 C13 -0.5(3)
C11 C12 C13 C8 0.2(3)
C11 C12 C13 C15 -179.83(18)
C9 C8 C13 C12 0.3(3)
N1 C8 C13 C12 -173.03(16)
C9 C8 C13 C15 -179.64(16)
N1 C8 C13 C15 7.0(2)
O1 C1 C2 C3 -154.73(18)
N1 C1 C2 C3 23.0(3)
O1 C1 C2 C7 23.1(3)
N1 C1 C2 C7 -159.14(19)
C7 C2 C3 C4 0.6(3)
C1 C2 C3 C4 178.34(17)
C2 C3 C4 C5 1.0(3)
C3 C4 C5 C6 -1.3(3)
C4 C5 C6 C7 -0.1(3)
C5 C6 C7 C2 1.7(3)
C3 C2 C7 C6 -2.0(3)
C1 C2 C7 C6 -179.84(19)
C38 N3 C31 O3 1.9(3)
C38 N3 C31 C32 -177.10(16)
Ti1 O3 C31 N3 87.4(3)
Ti1 O3 C31 C32 -93.6(3)
C31 N3 C38 C39 -108.0(2)
C31 N3 C38 C43 80.9(2)
C43 C38 C39 C40 -1.5(3)
N3 C38 C39 C40 -172.52(17)
C43 C38 C39 C44 178.80(18)
N3 C38 C39 C44 7.8(3)
C38 C39 C40 C41 0.9(3)
C44 C39 C40 C41 -179.43(19)
C39 C40 C41 C42 0.1(3)
C40 C41 C42 C43 -0.5(3)
C41 C42 C43 C38 -0.1(3)
C41 C42 C43 C45 177.08(19)
C39 C38 C43 C42 1.1(3)
N3 C38 C43 C42 172.06(17)
C39 C38 C43 C45 -176.09(18)
N3 C38 C43 C45 -5.2(3)
N3 C31 C32 C37 167.88(17)
O3 C31 C32 C37 -11.2(2)
N3 C31 C32 C33 -12.2(3)
O3 C31 C32 C33 168.68(16)
C33 C32 C37 C36 0.7(3)
C31 C32 C37 C36 -179.43(16)
C32 C37 C36 C35 -1.5(3)
C37 C36 C35 C34 1.1(3)
C36 C35 C34 C33 0.2(3)
C35 C34 C33 C32 -1.0(3)
C37 C32 C33 C34 0.6(3)
C31 C32 C33 C34 -179.32(18)
